data_2201659
loop_
_publ_author_name
'Yao Kang'
'Rui-Feng Hu'
'Ye-Yan Qin'
'Zhao-Ji Li'
'Yu-Biao Chen'
'Yi-Hang Wen'
'Jian-Kai Cheng'
'Yuan-Gen Yao'

_publ_section_title
;
 Pyridinium 2,2'-dithiodisalicylate
;
_journal_issue 8
_journal_name_full 'Acta Crystallographica Section E'
_journal_page_first o959
_journal_page_last o960
_journal_paper_doi 10.1107/S1600536802013545
_journal_volume 58
_journal_year 2002
_chemical_formula_iupac '2C5 H6 N1 1+, C14 H8 O4 S2 2-'
_chemical_formula_moiety '2C5 H6 N1 1+, C14 H8 O4 S2 2-'
_chemical_formula_sum 'C24 H20 N2 O4 S2'
_chemical_formula_weight 464.54
_chemical_name_systematic
;
 ?
;
_space_group_IT_number 15
_symmetry_cell_setting monoclinic
_symmetry_space_group_name_Hall '-C 2yc'
_symmetry_space_group_name_H-M 'C 1 2/c 1'
_atom_sites_solution_hydrogens geom
_atom_sites_solution_primary direct
_atom_sites_solution_secondary difmap
_audit_creation_method SHELXL-97
_cell_angle_alpha 90
_cell_angle_beta 96.8820(10)
_cell_angle_gamma 90
_cell_formula_units_Z 4
_cell_length_a 8.0936(4)
_cell_length_b 12.9825(6)
_cell_length_c 21.9157(10)
_cell_measurement_reflns_used 1954
_cell_measurement_temperature 293(2)
_cell_measurement_theta_max 25.04
_cell_measurement_theta_min 1.87
_cell_volume 2286.20(19)
_computing_cell_refinement 'SMART and SAINT (Siemens, 1994)'
_computing_data_collection 'SMART (Siemens, 1996)'
_computing_data_reduction 'XPREP in SHELXTL (Siemens, 1994)'
_computing_molecular_graphics SHELXTL
_computing_publication_material SHELXTL
_computing_structure_refinement 'SHELXL97 (Sheldrick, 1997)'
_computing_structure_solution 'SHELXS97 (Sheldrick, 1990)'
_diffrn_ambient_temperature 293(2)
_diffrn_measured_fraction_theta_full 0.974
_diffrn_measured_fraction_theta_max 0.974
_diffrn_measurement_device_type 'Siemens SMART CCD area-detector'
_diffrn_measurement_method '\f and \w'
_diffrn_radiation_monochromator graphite
_diffrn_radiation_source 'fine-focus sealed tube'
_diffrn_radiation_type MoK\a
_diffrn_radiation_wavelength 0.71073
_diffrn_reflns_av_R_equivalents 0.0349
_diffrn_reflns_av_sigmaI/netI 0.0442
_diffrn_reflns_limit_h_max 9
_diffrn_reflns_limit_h_min -9
_diffrn_reflns_limit_k_max 10
_diffrn_reflns_limit_k_min -15
_diffrn_reflns_limit_l_max 25
_diffrn_reflns_limit_l_min -21
_diffrn_reflns_number 3703
_diffrn_reflns_theta_full 25.04
_diffrn_reflns_theta_max 25.04
_diffrn_reflns_theta_min 1.87
_exptl_absorpt_coefficient_mu 0.266
_exptl_absorpt_correction_type none
_exptl_crystal_colour yellow
_exptl_crystal_density_diffrn 1.350
_exptl_crystal_density_method 'not measured'
_exptl_crystal_description Rectangular
_exptl_crystal_F_000 968
_exptl_crystal_size_max 0.68
_exptl_crystal_size_mid 0.48
_exptl_crystal_size_min 0.30
_refine_diff_density_max 0.412
_refine_diff_density_min -0.290
_refine_ls_extinction_method none
_refine_ls_goodness_of_fit_ref 1.150
_refine_ls_hydrogen_treatment noref
_refine_ls_matrix_type full
_refine_ls_number_parameters 145
_refine_ls_number_reflns 1980
_refine_ls_number_restraints 0
_refine_ls_restrained_S_all 1.150
_refine_ls_R_factor_all 0.1054
_refine_ls_R_factor_gt 0.0705
_refine_ls_shift/su_max <0.001
_refine_ls_shift/su_mean 0.000
_refine_ls_structure_factor_coef Fsqd
_refine_ls_weighting_details 'calc w = 1/[\s^2^(Fo^2^)+(0.0504P)^2^+6.9607P] where P = (Fo^2^+2Fc^2^)/3'
_refine_ls_weighting_scheme calc
_refine_ls_wR_factor_gt 0.1574
_refine_ls_wR_factor_ref 0.1848
_reflns_number_gt 1406
_reflns_number_total 1980
_reflns_threshold_expression I>2\s(I)
_cod_data_source_file wn6110.cif
_cod_data_source_block I
_cod_depositor_comments
;
The following automatic conversions were performed:
'_symmetry_cell_setting' value 'Monoclinic' changed to 'monoclinic'
according to '/home/saulius/struct/CIF-dictionaries/cif_core.dic'
dictionary named 'cif_core.dic' version 2.4.1 from 2010-06-29.

Automatic conversion script
Id: cif_fix_enum 1527 2010-12-29 10:47:43Z saulius 

The following automatic conversions were performed:

'_symmetry_cell_setting' value 'Monoclinic' changed to 'monoclinic'
according to /home/saulius/struct/CIF-dictionaries/cif_core.dic
dictionary named 'cif_core.dic' version 2.4.1 from 2010-06-29.

Automatic conversion script
Id: cif_fix_values 1715 2011-07-08 13:25:40Z adriana 
;
_cod_original_sg_symbol_H-M 'C 2/c'
_cod_database_code 2201659

loop_
_symmetry_equiv_pos_as_xyz
'x, y, z'
'-x, y, -z+1/2'
'x+1/2, y+1/2, z'
'-x+1/2, y+1/2, -z+1/2'
'-x, -y, -z'
'x, -y, z-1/2'
'-x+1/2, -y+1/2, -z'
'x+1/2, -y+1/2, z-1/2'

loop_
_atom_site_label
_atom_site_fract_x
_atom_site_fract_y
_atom_site_fract_z
_atom_site_U_iso_or_equiv
_atom_site_adp_type
_atom_site_calc_flag
_atom_site_refinement_flags
_atom_site_occupancy
_atom_site_disorder_assembly
_atom_site_disorder_group
_atom_site_type_symbol
S 0.03728(16) 0.10521(9) 0.29678(5) 0.0583(4) Uani d . 1 . . S
O2 0.1335(5) 0.0964(3) 0.41821(15) 0.0838(11) Uani d . 1 . . O
C1 -0.0795(5) 0.2199(3) 0.39083(19) 0.0511(10) Uani d . 1 . . C
O1 0.0294(5) 0.1798(3) 0.49322(14) 0.0903(12) Uani d . 1 . . O
C2 -0.0896(5) 0.2023(3) 0.32677(18) 0.0491(10) Uani d . 1 . . C
C3 -0.2003(6) 0.2618(3) 0.2881(2) 0.0629(12) Uani d . 1 . . C
H3A -0.2099 0.2512 0.2459 0.075 Uiso calc R 1 . . H
C7 0.0388(6) 0.1595(4) 0.4350(2) 0.0604(12) Uani d . 1 . . C
C6 -0.1797(6) 0.2944(4) 0.4132(2) 0.0668(13) Uani d . 1 . . C
H6A -0.1728 0.3053 0.4553 0.080 Uiso calc R 1 . . H
N 0.2398(6) 0.0688(4) 0.56874(18) 0.0800(13) Uani d . 1 . . N
H0A 0.1710 0.1055 0.5449 0.096 Uiso calc R 1 . . H
C4 -0.2958(7) 0.3362(4) 0.3117(2) 0.0749(14) Uani d . 1 . . C
H4A -0.3664 0.3765 0.2850 0.090 Uiso calc R 1 . . H
C12 0.3266(8) -0.0048(5) 0.5467(3) 0.0906(17) Uani d . 1 . . C
H12A 0.3111 -0.0167 0.5045 0.109 Uiso calc R 1 . . H
C5 -0.2892(7) 0.3524(4) 0.3742(2) 0.0783(15) Uani d . 1 . . C
H5A -0.3570 0.4013 0.3897 0.094 Uiso calc R 1 . . H
C9 0.3702(8) 0.0277(6) 0.6683(3) 0.097(2) Uani d . 1 . . C
H9A 0.3817 0.0397 0.7104 0.117 Uiso calc R 1 . . H
C10 0.4600(8) -0.0467(6) 0.6436(3) 0.105(2) Uani d . 1 . . C
H10A 0.5366 -0.0850 0.6692 0.126 Uiso calc R 1 . . H
C8 0.2611(8) 0.0847(6) 0.6284(3) 0.098(2) Uani d . 1 . . C
H8A 0.2000 0.1366 0.6444 0.117 Uiso calc R 1 . . H
C11 0.4408(8) -0.0661(5) 0.5829(3) 0.100(2) Uani d . 1 . . C
H11A 0.5006 -0.1178 0.5660 0.121 Uiso calc R 1 . . H

loop_
_atom_site_aniso_label
_atom_site_aniso_U_11
_atom_site_aniso_U_22
_atom_site_aniso_U_33
_atom_site_aniso_U_12
_atom_site_aniso_U_13
_atom_site_aniso_U_23
S 0.0789(8) 0.0502(7) 0.0468(6) 0.0117(6) 0.0113(5) 0.0035(5)
O2 0.099(3) 0.096(3) 0.0537(19) 0.044(2) -0.0023(18) 0.0004(18)
C1 0.051(2) 0.051(2) 0.051(2) 0.001(2) 0.0053(19) -0.0029(19)
O1 0.110(3) 0.117(3) 0.0429(18) 0.036(2) 0.0024(18) -0.0061(19)
C2 0.055(2) 0.044(2) 0.049(2) 0.0014(19) 0.0064(19) -0.0016(18)
C3 0.076(3) 0.057(3) 0.052(3) 0.012(2) -0.005(2) 0.000(2)
C7 0.066(3) 0.067(3) 0.047(2) 0.006(3) 0.004(2) 0.000(2)
C6 0.075(3) 0.068(3) 0.058(3) 0.011(3) 0.008(2) -0.010(2)
N 0.084(3) 0.107(4) 0.046(2) -0.004(3) -0.005(2) 0.007(2)
C4 0.079(3) 0.067(3) 0.075(3) 0.025(3) -0.005(3) 0.005(3)
C12 0.098(4) 0.096(4) 0.075(4) 0.002(4) -0.001(3) -0.002(3)
C5 0.083(4) 0.075(3) 0.078(4) 0.027(3) 0.010(3) -0.011(3)
C9 0.088(4) 0.136(6) 0.063(3) -0.001(4) -0.013(3) 0.001(4)
C10 0.086(4) 0.119(6) 0.106(5) -0.008(4) -0.006(4) 0.022(5)
C8 0.088(4) 0.136(6) 0.066(3) 0.005(4) -0.002(3) -0.014(4)
C11 0.094(5) 0.112(5) 0.093(5) -0.007(4) 0.001(4) 0.004(4)

loop_
_atom_type_symbol
_atom_type_description
_atom_type_scat_dispersion_real
_atom_type_scat_dispersion_imag
_atom_type_scat_source
C C 0.0033 0.0016 'International Tables Vol C Tables 4.2.6.8 and 6.1.1.4'
H H 0.0000 0.0000 'International Tables Vol C Tables 4.2.6.8 and 6.1.1.4'
N N 0.0061 0.0033 'International Tables Vol C Tables 4.2.6.8 and 6.1.1.4'
O O 0.0106 0.0060 'International Tables Vol C Tables 4.2.6.8 and 6.1.1.4'
S S 0.1246 0.1234 'International Tables Vol C Tables 4.2.6.8 and 6.1.1.4'

loop_
_geom_angle_atom_site_label_1
_geom_angle_atom_site_label_2
_geom_angle_atom_site_label_3
_geom_angle_site_symmetry_3
_geom_angle
_geom_angle_publ_flag
C2 S S 2 104.52(14) yes
C6 C1 C2 . 119.7(4) yes
C6 C1 C7 . 119.4(4) yes
C2 C1 C7 . 120.9(4) yes
C3 C2 C1 . 118.1(4) yes
C3 C2 S . 121.4(3) yes
C1 C2 S . 120.5(3) yes
C4 C3 C2 . 120.7(4) yes
O2 C7 O1 . 123.0(4) yes
O2 C7 C1 . 122.4(4) yes
O1 C7 C1 . 114.5(4) yes
C5 C6 C1 . 121.5(5) yes
C8 N C12 . 117.9(5) yes
C3 C4 C5 . 121.6(5) yes
N C12 C11 . 123.6(6) yes
C6 C5 C4 . 118.4(5) yes
C10 C9 C8 . 117.4(6) yes
C11 C10 C9 . 121.6(7) yes
N C8 C9 . 123.0(6) yes
C10 C11 C12 . 116.5(7) yes

loop_
_geom_bond_atom_site_label_1
_geom_bond_atom_site_label_2
_geom_bond_site_symmetry_2
_geom_bond_distance
_geom_bond_publ_flag
S C2 . 1.799(4) yes
S S 2 2.067(2) yes
O2 C7 . 1.208(5) yes
C1 C6 . 1.389(6) yes
C1 C2 . 1.415(6) yes
C1 C7 . 1.499(6) yes
O1 C7 . 1.313(5) yes
C2 C3 . 1.391(6) yes
C3 C4 . 1.376(6) yes
C6 C5 . 1.378(7) yes
N C8 . 1.314(6) yes
N C12 . 1.313(7) yes
C4 C5 . 1.381(7) yes
C12 C11 . 1.394(8) yes
C9 C10 . 1.360(9) yes
C9 C8 . 1.380(8) yes
C10 C11 . 1.343(9) yes

loop_
_geom_torsion_atom_site_label_1
_geom_torsion_atom_site_label_2
_geom_torsion_atom_site_label_3
_geom_torsion_atom_site_label_4
_geom_torsion_site_symmetry_3
_geom_torsion_site_symmetry_4
_geom_torsion
_geom_torsion_publ_flag
C2 S S C2 2 2 87.3(3) yes
